data_4101525
loop_
_publ_author_name
'Wright, Vincent A'
'Patrick, Brian O'
'Schneider, Celine'
'Gates, Derek P'

_publ_section_title
;
 Phosphorus copies of PPV: pi-conjugated polymers and molecules
 composed of alternating phenylene and phosphaalkene moieties.
;
_journal_issue 27
_journal_name_full 'Journal of the American Chemical Society'
_journal_page_first 8836
_journal_page_last 8844
_journal_paper_doi 10.1021/ja060816l
_journal_volume 128
_journal_year 2006
_chemical_formula_sum 'C32 H44 O2 P2 Si2'
_chemical_formula_weight 578.79
_chemical_name_systematic
; 
 ? 
;
_space_group_IT_number 2
_symmetry_cell_setting triclinic
_symmetry_space_group_name_Hall '-P 1'
_symmetry_space_group_name_H-M 'P -1'
_atom_sites_solution_hydrogens geom
_atom_sites_solution_primary direct
_atom_sites_solution_secondary difmap
_audit_creation_method SHELXL-97
_cell_angle_alpha 101.513(5)
_cell_angle_beta 93.354(4)
_cell_angle_gamma 98.714(4)
_cell_formula_units_Z 2
_cell_length_a 8.1006(7)
_cell_length_b 12.2801(12)
_cell_length_c 17.1807(16)
_cell_measurement_reflns_used 8381
_cell_measurement_temperature 173(2)
_cell_measurement_theta_max 27.9
_cell_measurement_theta_min 2.30
_cell_volume 1648.4(3)
_computing_structure_refinement 'SHELXL-97 (Sheldrick, 1997)'
_computing_structure_solution 'SHELXS-97 (Sheldrick, 1990)'
_diffrn_ambient_temperature 173(2)
_diffrn_detector_area_resol_mean 11.76
_diffrn_measured_fraction_theta_full 0.865
_diffrn_measured_fraction_theta_max 0.865
_diffrn_measurement_device_type 'Rigaku/ADSC CCD'
_diffrn_measurement_method 'area detector'
_diffrn_radiation_monochromator graphite
_diffrn_radiation_source 'fine-focus sealed tube'
_diffrn_radiation_type MoK\a
_diffrn_radiation_wavelength 0.71069
_diffrn_reflns_av_R_equivalents 0.055
_diffrn_reflns_av_sigmaI/netI 0.0896
_diffrn_reflns_limit_h_max 10
_diffrn_reflns_limit_h_min -10
_diffrn_reflns_limit_k_max 13
_diffrn_reflns_limit_k_min -16
_diffrn_reflns_limit_l_max 20
_diffrn_reflns_limit_l_min -20
_diffrn_reflns_number 6806
_diffrn_reflns_theta_full 27.88
_diffrn_reflns_theta_max 27.88
_diffrn_reflns_theta_min 2.30
_exptl_absorpt_coefficient_mu 0.231
_exptl_absorpt_correction_T_max 1.0000
_exptl_absorpt_correction_T_min 0.7380
_exptl_absorpt_correction_type multi-scan
_exptl_crystal_colour yellow
_exptl_crystal_density_diffrn 1.166
_exptl_crystal_density_method 'not measured'
_exptl_crystal_description platelet
_exptl_crystal_F_000 620
_exptl_crystal_size_max 0.35
_exptl_crystal_size_mid 0.20
_exptl_crystal_size_min 0.10
_refine_diff_density_max 0.288
_refine_diff_density_min -0.242
_refine_diff_density_rms 0.054
_refine_ls_extinction_method none
_refine_ls_goodness_of_fit_ref 0.923
_refine_ls_hydrogen_treatment constr
_refine_ls_matrix_type full
_refine_ls_number_parameters 353
_refine_ls_number_reflns 6806
_refine_ls_number_restraints 0
_refine_ls_restrained_S_all 0.923
_refine_ls_R_factor_all 0.0734
_refine_ls_R_factor_gt 0.0416
_refine_ls_shift/su_max 0.002
_refine_ls_shift/su_mean 0.000
_refine_ls_structure_factor_coef Fsqd
_refine_ls_weighting_details 'w=1/[\s^2^(Fo^2^)+(0.0392P)^2^+0.0000P] where P=(Fo^2^+2Fc^2^)/3'
_refine_ls_weighting_scheme calc
_refine_ls_wR_factor_gt 0.0939
_refine_ls_wR_factor_ref 0.1025
_reflns_number_gt 4640
_reflns_number_total 6806
_reflns_threshold_expression >2sigma(I)
_cod_data_source_file ja060816lsi20060202_104051.cif
_cod_data_source_block shelxl
_cod_depositor_comments
;
The following automatic conversions were performed:

'_refine_ls_weighting_scheme' value 'calc
w=1/[\s^2^(Fo^2^)+(0.0392P)^2^+0.0000P] where P=(Fo^2^+2Fc^2^)/3' was
changed to 'calc'. New tag '_refine_ls_weighting_details' was
created. The value of the new tag was set to
'w=1/[\s^2^(Fo^2^)+(0.0392P)^2^+0.0000P] where P=(Fo^2^+2Fc^2^)/3'.

Automatic conversion script
Id: cif_fix_values 3143 2015-03-26 13:38:13Z robertas 
;
_cod_database_code 4101525

loop_
_symmetry_equiv_pos_as_xyz
'x, y, z'
'-x, -y, -z'

loop_
_atom_site_label
_atom_site_type_symbol
_atom_site_fract_x
_atom_site_fract_y
_atom_site_fract_z
_atom_site_U_iso_or_equiv
_atom_site_adp_type
_atom_site_occupancy
_atom_site_symmetry_multiplicity
_atom_site_calc_flag
_atom_site_refinement_flags
P1 P 0.28031(8) 0.32131(4) 0.71596(3) 0.02255(14) Uani 1 1 d .
P2 P 0.15886(8) 0.15372(4) 0.23760(3) 0.02465(15) Uani 1 1 d .
Si1 Si 0.20625(8) 0.59654(4) 0.65082(3) 0.01968(14) Uani 1 1 d .
Si2 Si 0.33115(8) -0.08804(5) 0.32401(3) 0.01986(14) Uani 1 1 d .
O1 O 0.32661(18) 0.49604(10) 0.63825(8) 0.0190(3) Uani 1 1 d .
O2 O 0.17435(18) -0.01386(10) 0.31917(8) 0.0196(3) Uani 1 1 d .
C1 C 0.3238(3) 0.43600(16) 0.80403(11) 0.0172(4) Uani 1 1 d .
C2 C 0.4829(3) 0.50473(16) 0.82435(12) 0.0196(4) Uani 1 1 d .
C3 C 0.5127(3) 0.58065(17) 0.89747(13) 0.0234(5) Uani 1 1 d .
H3 H 0.6191 0.6278 0.9106 0.028 Uiso 1 1 calc R
C4 C 0.3936(3) 0.59036(17) 0.95190(12) 0.0231(5) Uani 1 1 d .
C5 C 0.2394(3) 0.52095(17) 0.93140(12) 0.0233(5) Uani 1 1 d .
H5 H 0.1564 0.5260 0.9682 0.028 Uiso 1 1 calc R
C6 C 0.2019(3) 0.44446(17) 0.85915(12) 0.0200(5) Uani 1 1 d .
C7 C 0.6219(3) 0.4973(2) 0.77034(14) 0.0308(5) Uani 1 1 d .
H7A H 0.7246 0.5460 0.7976 0.046 Uiso 1 1 calc R
H7B H 0.5904 0.5218 0.7215 0.046 Uiso 1 1 calc R
H7C H 0.6415 0.4192 0.7568 0.046 Uiso 1 1 calc R
C8 C 0.4312(4) 0.67318(19) 1.03122(14) 0.0356(6) Uani 1 1 d .
H8A H 0.3326 0.6680 1.0616 0.053 Uiso 0.50 1 calc PR
H8B H 0.4590 0.7498 1.0221 0.053 Uiso 0.50 1 calc PR
H8C H 0.5263 0.6554 1.0614 0.053 Uiso 0.50 1 calc PR
H8D H 0.5460 0.7142 1.0351 0.053 Uiso 0.50 1 calc PR
H8E H 0.4196 0.6323 1.0746 0.053 Uiso 0.50 1 calc PR
H8F H 0.3523 0.7267 1.0353 0.053 Uiso 0.50 1 calc PR
C9 C 0.0296(3) 0.3714(2) 0.84153(14) 0.0302(5) Uani 1 1 d .
H9A H 0.0217 0.3220 0.7886 0.045 Uiso 0.50 1 calc PR
H9B H -0.0566 0.4196 0.8428 0.045 Uiso 0.50 1 calc PR
H9C H 0.0124 0.3255 0.8818 0.045 Uiso 0.50 1 calc PR
H9D H -0.0367 0.3894 0.8869 0.045 Uiso 0.50 1 calc PR
H9E H 0.0416 0.2918 0.8327 0.045 Uiso 0.50 1 calc PR
H9F H -0.0274 0.3859 0.7937 0.045 Uiso 0.50 1 calc PR
C10 C 0.2870(3) 0.38288(16) 0.63570(12) 0.0177(4) Uani 1 1 d .
C11 C 0.1971(4) 0.6500(2) 0.55760(16) 0.0421(7) Uani 1 1 d .
H11A H 0.3112 0.6766 0.5456 0.063 Uiso 1 1 calc R
H11B H 0.1334 0.7125 0.5642 0.063 Uiso 1 1 calc R
H11C H 0.1420 0.5893 0.5136 0.063 Uiso 1 1 calc R
C12 C 0.3100(4) 0.70894(19) 0.73491(16) 0.0419(7) Uani 1 1 d .
H12A H 0.3090 0.6802 0.7842 0.063 Uiso 1 1 calc R
H12B H 0.2498 0.7732 0.7406 0.063 Uiso 1 1 calc R
H12C H 0.4261 0.7331 0.7246 0.063 Uiso 1 1 calc R
C13 C -0.0040(3) 0.5364(2) 0.67266(16) 0.0356(6) Uani 1 1 d .
H13A H -0.0504 0.4708 0.6304 0.053 Uiso 1 1 calc R
H13B H -0.0776 0.5932 0.6753 0.053 Uiso 1 1 calc R
H13C H 0.0040 0.5131 0.7239 0.053 Uiso 1 1 calc R
C14 C 0.2589(3) 0.31129(16) 0.55442(12) 0.0172(4) Uani 1 1 d .
C15 C 0.1847(3) 0.19750(16) 0.54121(12) 0.0235(5) Uani 1 1 d .
H15 H 0.1471 0.1666 0.5848 0.028 Uiso 1 1 calc R
C16 C 0.1656(3) 0.12980(16) 0.46567(12) 0.0240(5) Uani 1 1 d .
H16 H 0.1166 0.0527 0.4582 0.029 Uiso 1 1 calc R
C17 C 0.2173(3) 0.17274(16) 0.39994(12) 0.0184(4) Uani 1 1 d .
C18 C 0.2908(3) 0.28605(16) 0.41302(12) 0.0200(5) Uani 1 1 d .
H18 H 0.3278 0.3169 0.3693 0.024 Uiso 1 1 calc R
C19 C 0.3104(3) 0.35379(16) 0.48838(12) 0.0200(5) Uani 1 1 d .
H19 H 0.3599 0.4308 0.4956 0.024 Uiso 1 1 calc R
C20 C 0.1887(3) 0.09865(16) 0.31934(12) 0.0177(4) Uani 1 1 d .
C21 C 0.5236(3) 0.0069(2) 0.37444(16) 0.0381(6) Uani 1 1 d .
H21A H 0.5546 0.0659 0.3446 0.057 Uiso 1 1 calc R
H21B H 0.6151 -0.0366 0.3767 0.057 Uiso 1 1 calc R
H21C H 0.5029 0.0415 0.4287 0.057 Uiso 1 1 calc R
C22 C 0.2559(4) -0.1955(2) 0.38105(16) 0.0398(7) Uani 1 1 d .
H22A H 0.2417 -0.1583 0.4357 0.060 Uiso 1 1 calc R
H22B H 0.3379 -0.2463 0.3823 0.060 Uiso 1 1 calc R
H22C H 0.1481 -0.2389 0.3554 0.060 Uiso 1 1 calc R
C23 C 0.3650(3) -0.15416(18) 0.22130(13) 0.0278(5) Uani 1 1 d .
H23A H 0.2585 -0.1967 0.1935 0.042 Uiso 1 1 calc R
H23B H 0.4464 -0.2053 0.2228 0.042 Uiso 1 1 calc R
H23C H 0.4081 -0.0956 0.1929 0.042 Uiso 1 1 calc R
C24 C 0.1153(3) 0.03068(15) 0.15481(12) 0.0182(4) Uani 1 1 d .
C25 C -0.0378(3) -0.04493(18) 0.14518(13) 0.0245(5) Uani 1 1 d .
C26 C -0.0699(3) -0.13295(17) 0.07785(14) 0.0283(5) Uani 1 1 d .
H26 H -0.1723 -0.1844 0.0715 0.034 Uiso 1 1 calc R
C27 C 0.0413(3) -0.14805(17) 0.02027(13) 0.0264(5) Uani 1 1 d .
C28 C 0.1888(3) -0.07080(17) 0.02980(13) 0.0257(5) Uani 1 1 d .
H28 H 0.2656 -0.0789 -0.0099 0.031 Uiso 1 1 calc R
C29 C 0.2275(3) 0.01811(17) 0.09572(12) 0.0214(5) Uani 1 1 d .
C30 C -0.1679(3) -0.0338(2) 0.20390(16) 0.0383(6) Uani 1 1 d .
H30A H -0.2702 -0.0876 0.1824 0.057 Uiso 1 1 calc R
H30B H -0.1935 0.0430 0.2132 0.057 Uiso 1 1 calc R
H30C H -0.1250 -0.0494 0.2543 0.057 Uiso 1 1 calc R
C31 C 0.0030(4) -0.2450(2) -0.05114(15) 0.0447(7) Uani 1 1 d .
H31A H 0.1051 -0.2532 -0.0781 0.067 Uiso 1 1 calc R
H31B H -0.0833 -0.2300 -0.0881 0.067 Uiso 1 1 calc R
H31C H -0.0375 -0.3146 -0.0335 0.067 Uiso 1 1 calc R
C32 C 0.3917(3) 0.0979(2) 0.10243(15) 0.0369(6) Uani 1 1 d .
H32A H 0.4734 0.0781 0.1394 0.055 Uiso 1 1 calc R
H32B H 0.3739 0.1753 0.1225 0.055 Uiso 1 1 calc R
H32C H 0.4344 0.0920 0.0498 0.055 Uiso 1 1 calc R

loop_
_atom_site_aniso_label
_atom_site_aniso_U_11
_atom_site_aniso_U_22
_atom_site_aniso_U_33
_atom_site_aniso_U_23
_atom_site_aniso_U_13
_atom_site_aniso_U_12
P1 0.0343(3) 0.0177(3) 0.0156(3) 0.0035(2) 0.0006(2) 0.0050(2)
P2 0.0408(4) 0.0184(3) 0.0149(3) 0.0023(2) 0.0024(3) 0.0075(3)
Si1 0.0234(3) 0.0169(3) 0.0200(3) 0.0051(2) 0.0021(2) 0.0056(2)
Si2 0.0253(3) 0.0175(3) 0.0172(3) 0.0031(2) 0.0012(2) 0.0056(2)
O1 0.0233(8) 0.0135(6) 0.0198(8) 0.0011(5) 0.0054(6) 0.0034(6)
O2 0.0257(8) 0.0148(6) 0.0178(8) 0.0010(5) 0.0033(6) 0.0051(6)
C1 0.0216(11) 0.0187(9) 0.0124(10) 0.0052(8) 0.0002(8) 0.0044(8)
C2 0.0198(11) 0.0213(10) 0.0196(11) 0.0073(8) 0.0026(9) 0.0054(9)
C3 0.0212(11) 0.0238(10) 0.0241(12) 0.0059(9) -0.0032(9) 0.0015(9)
C4 0.0329(13) 0.0215(10) 0.0151(11) 0.0017(8) -0.0020(9) 0.0091(10)
C5 0.0274(12) 0.0303(11) 0.0150(11) 0.0070(9) 0.0063(9) 0.0089(10)
C6 0.0217(11) 0.0245(10) 0.0163(11) 0.0098(8) 0.0012(9) 0.0045(9)
C7 0.0221(12) 0.0412(13) 0.0300(13) 0.0082(10) 0.0054(10) 0.0063(10)
C8 0.0505(17) 0.0322(12) 0.0211(13) -0.0019(10) -0.0018(11) 0.0092(12)
C9 0.0219(12) 0.0395(13) 0.0294(13) 0.0123(10) 0.0034(10) -0.0014(10)
C10 0.0191(11) 0.0164(9) 0.0182(11) 0.0013(8) 0.0044(8) 0.0065(8)
C11 0.0473(17) 0.0474(15) 0.0432(17) 0.0298(13) 0.0095(13) 0.0155(13)
C12 0.0521(18) 0.0231(11) 0.0444(16) -0.0076(11) -0.0072(14) 0.0113(12)
C13 0.0238(13) 0.0417(14) 0.0505(17) 0.0244(12) 0.0106(12) 0.0123(11)
C14 0.0192(11) 0.0167(9) 0.0164(11) 0.0022(8) 0.0032(8) 0.0070(8)
C15 0.0354(13) 0.0203(10) 0.0156(11) 0.0045(8) 0.0086(10) 0.0041(10)
C16 0.0371(13) 0.0148(9) 0.0190(11) 0.0018(8) 0.0065(10) 0.0016(9)
C17 0.0218(11) 0.0186(10) 0.0154(11) 0.0016(8) 0.0038(8) 0.0074(9)
C18 0.0255(12) 0.0198(10) 0.0154(11) 0.0031(8) 0.0078(9) 0.0050(9)
C19 0.0244(11) 0.0164(9) 0.0195(11) 0.0041(8) 0.0049(9) 0.0027(9)
C20 0.0211(11) 0.0154(9) 0.0174(11) 0.0009(8) 0.0057(8) 0.0070(8)
C21 0.0328(14) 0.0364(13) 0.0400(16) -0.0009(11) -0.0091(12) 0.0065(11)
C22 0.0566(18) 0.0310(12) 0.0402(16) 0.0189(11) 0.0151(13) 0.0151(13)
C23 0.0284(13) 0.0280(11) 0.0278(13) 0.0021(9) 0.0056(10) 0.0112(10)
C24 0.0256(11) 0.0152(9) 0.0143(10) 0.0049(8) -0.0006(9) 0.0034(9)
C25 0.0246(12) 0.0268(11) 0.0252(12) 0.0099(9) 0.0014(9) 0.0089(10)
C26 0.0266(12) 0.0191(10) 0.0364(14) 0.0055(9) -0.0103(11) 0.0005(9)
C27 0.0390(14) 0.0176(10) 0.0213(12) 0.0008(8) -0.0109(10) 0.0104(10)
C28 0.0368(13) 0.0276(11) 0.0161(11) 0.0043(9) 0.0050(10) 0.0153(10)
C29 0.0251(12) 0.0225(10) 0.0172(11) 0.0057(8) 0.0000(9) 0.0043(9)
C30 0.0298(14) 0.0395(14) 0.0475(17) 0.0107(12) 0.0135(12) 0.0062(11)
C31 0.062(2) 0.0308(13) 0.0342(15) -0.0083(11) -0.0202(14) 0.0145(13)
C32 0.0355(15) 0.0385(13) 0.0348(15) 0.0058(11) 0.0136(12) -0.0015(12)

loop_
_atom_type_symbol
_atom_type_description
_atom_type_scat_dispersion_real
_atom_type_scat_dispersion_imag
_atom_type_scat_source
C C 0.0033 0.0016 'International Tables Vol C Tables 4.2.6.8 and 6.1.1.4'
H H 0.0000 0.0000 'International Tables Vol C Tables 4.2.6.8 and 6.1.1.4'
O O 0.0106 0.0060 'International Tables Vol C Tables 4.2.6.8 and 6.1.1.4'
P P 0.1023 0.0942 'International Tables Vol C Tables 4.2.6.8 and 6.1.1.4'
Si Si 0.0817 0.0704 'International Tables Vol C Tables 4.2.6.8 and 6.1.1.4'

loop_
_geom_angle_atom_site_label_1
_geom_angle_atom_site_label_2
_geom_angle_atom_site_label_3
_geom_angle
C10 P1 C1 106.31(9)
C20 P2 C24 104.19(9)
O1 Si1 C13 109.35(10)
O1 Si1 C12 106.92(11)
C13 Si1 C12 111.08(13)
O1 Si1 C11 107.35(11)
C13 Si1 C11 111.39(12)
C12 Si1 C11 110.58(12)
O2 Si2 C23 108.02(9)
O2 Si2 C22 105.12(11)
C23 Si2 C22 111.14(11)
O2 Si2 C21 109.69(10)
C23 Si2 C21 110.70(12)
C22 Si2 C21 111.93(13)
C10 O1 Si1 130.36(13)
C20 O2 Si2 127.03(13)
C6 C1 C2 119.05(18)
C6 C1 P1 117.99(15)
C2 C1 P1 122.26(16)
C3 C2 C1 118.83(19)
C3 C2 C7 118.86(19)
C1 C2 C7 122.30(19)
C4 C3 C2 122.67(19)
C4 C3 H3 118.7
C2 C3 H3 118.7
C3 C4 C5 117.60(19)
C3 C4 C8 121.2(2)
C5 C4 C8 121.2(2)
C4 C5 C6 122.3(2)
C4 C5 H5 118.8
C6 C5 H5 118.8
C5 C6 C1 119.49(19)
C5 C6 C9 118.9(2)
C1 C6 C9 121.63(19)
C2 C7 H7A 109.5
C2 C7 H7B 109.5
H7A C7 H7B 109.5
C2 C7 H7C 109.5
H7A C7 H7C 109.5
H7B C7 H7C 109.5
C4 C8 H8A 109.5
C4 C8 H8B 109.5
H8A C8 H8B 109.5
C4 C8 H8C 109.5
H8A C8 H8C 109.5
H8B C8 H8C 109.5
C4 C8 H8D 109.5
H8A C8 H8D 141.1
H8B C8 H8D 56.3
H8C C8 H8D 56.3
C4 C8 H8E 109.5
H8A C8 H8E 56.3
H8B C8 H8E 141.1
H8C C8 H8E 56.3
H8D C8 H8E 109.5
C4 C8 H8F 109.5
H8A C8 H8F 56.3
H8B C8 H8F 56.3
H8C C8 H8F 141.1
H8D C8 H8F 109.5
H8E C8 H8F 109.5
C6 C9 H9A 109.5
C6 C9 H9B 109.5
H9A C9 H9B 109.5
C6 C9 H9C 109.5
H9A C9 H9C 109.5
H9B C9 H9C 109.5
C6 C9 H9D 109.5
H9A C9 H9D 141.1
H9B C9 H9D 56.3
H9C C9 H9D 56.3
C6 C9 H9E 109.5
H9A C9 H9E 56.3
H9B C9 H9E 141.1
H9C C9 H9E 56.3
H9D C9 H9E 109.5
C6 C9 H9F 109.5
H9A C9 H9F 56.3
H9B C9 H9F 56.3
H9C C9 H9F 141.1
H9D C9 H9F 109.5
H9E C9 H9F 109.5
O1 C10 C14 114.61(17)
O1 C10 P1 125.79(15)
C14 C10 P1 119.48(14)
Si1 C11 H11A 109.5
Si1 C11 H11B 109.5
H11A C11 H11B 109.5
Si1 C11 H11C 109.5
H11A C11 H11C 109.5
H11B C11 H11C 109.5
Si1 C12 H12A 109.5
Si1 C12 H12B 109.5
H12A C12 H12B 109.5
Si1 C12 H12C 109.5
H12A C12 H12C 109.5
H12B C12 H12C 109.5
Si1 C13 H13A 109.5
Si1 C13 H13B 109.5
H13A C13 H13B 109.5
Si1 C13 H13C 109.5
H13A C13 H13C 109.5
H13B C13 H13C 109.5
C19 C14 C15 117.72(18)
C19 C14 C10 121.12(17)
C15 C14 C10 121.13(17)
C16 C15 C14 120.86(18)
C16 C15 H15 119.6
C14 C15 H15 119.6
C15 C16 C17 121.14(18)
C15 C16 H16 119.4
C17 C16 H16 119.4
C18 C17 C16 118.02(18)
C18 C17 C20 122.37(18)
C16 C17 C20 119.58(17)
C19 C18 C17 120.98(18)
C19 C18 H18 119.5
C17 C18 H18 119.5
C18 C19 C14 121.26(18)
C18 C19 H19 119.4
C14 C19 H19 119.4
O2 C20 C17 114.23(17)
O2 C20 P2 125.18(14)
C17 C20 P2 120.33(14)
Si2 C21 H21A 109.5
Si2 C21 H21B 109.5
H21A C21 H21B 109.5
Si2 C21 H21C 109.5
H21A C21 H21C 109.5
H21B C21 H21C 109.5
Si2 C22 H22A 109.5
Si2 C22 H22B 109.5
H22A C22 H22B 109.5
Si2 C22 H22C 109.5
H22A C22 H22C 109.5
H22B C22 H22C 109.5
Si2 C23 H23A 109.5
Si2 C23 H23B 109.5
H23A C23 H23B 109.5
Si2 C23 H23C 109.5
H23A C23 H23C 109.5
H23B C23 H23C 109.5
C29 C24 C25 119.50(19)
C29 C24 P2 119.38(15)
C25 C24 P2 120.77(17)
C26 C25 C24 118.5(2)
C26 C25 C30 118.9(2)
C24 C25 C30 122.6(2)
C27 C26 C25 122.6(2)
C27 C26 H26 118.7
C25 C26 H26 118.7
C26 C27 C28 117.90(19)
C26 C27 C31 121.1(2)
C28 C27 C31 121.0(2)
C27 C28 C29 121.9(2)
C27 C28 H28 119.0
C29 C28 H28 119.0
C28 C29 C24 119.53(19)
C28 C29 C32 118.8(2)
C24 C29 C32 121.63(19)
C25 C30 H30A 109.5
C25 C30 H30B 109.5
H30A C30 H30B 109.5
C25 C30 H30C 109.5
H30A C30 H30C 109.5
H30B C30 H30C 109.5
C27 C31 H31A 109.5
C27 C31 H31B 109.5
H31A C31 H31B 109.5
C27 C31 H31C 109.5
H31A C31 H31C 109.5
H31B C31 H31C 109.5
C29 C32 H32A 109.5
C29 C32 H32B 109.5
H32A C32 H32B 109.5
C29 C32 H32C 109.5
H32A C32 H32C 109.5
H32B C32 H32C 109.5

loop_
_geom_bond_atom_site_label_1
_geom_bond_atom_site_label_2
_geom_bond_distance
P1 C10 1.700(2)
P1 C1 1.826(2)
P2 C20 1.696(2)
P2 C24 1.831(2)
Si1 O1 1.6743(15)
Si1 C13 1.842(2)
Si1 C12 1.846(2)
Si1 C11 1.850(2)
Si2 O2 1.6788(16)
Si2 C23 1.844(2)
Si2 C22 1.848(2)
Si2 C21 1.851(2)
O1 C10 1.369(2)
O2 C20 1.368(2)
C1 C6 1.408(3)
C1 C2 1.412(3)
C2 C3 1.391(3)
C2 C7 1.503(3)
C3 C4 1.384(3)
C3 H3 0.9500
C4 C5 1.385(3)
C4 C8 1.513(3)
C5 C6 1.385(3)
C5 H5 0.9500
C6 C9 1.519(3)
C7 H7A 0.9800
C7 H7B 0.9800
C7 H7C 0.9800
C8 H8A 0.9800
C8 H8B 0.9800
C8 H8C 0.9800
C8 H8D 0.9800
C8 H8E 0.9800
C8 H8F 0.9800
C9 H9A 0.9800
C9 H9B 0.9800
C9 H9C 0.9800
C9 H9D 0.9800
C9 H9E 0.9800
C9 H9F 0.9800
C10 C14 1.479(3)
C11 H11A 0.9800
C11 H11B 0.9800
C11 H11C 0.9800
C12 H12A 0.9800
C12 H12B 0.9800
C12 H12C 0.9800
C13 H13A 0.9800
C13 H13B 0.9800
C13 H13C 0.9800
C14 C19 1.400(3)
C14 C15 1.403(3)
C15 C16 1.381(3)
C15 H15 0.9500
C16 C17 1.398(3)
C16 H16 0.9500
C17 C18 1.396(3)
C17 C20 1.481(3)
C18 C19 1.378(3)
C18 H18 0.9500
C19 H19 0.9500
C21 H21A 0.9800
C21 H21B 0.9800
C21 H21C 0.9800
C22 H22A 0.9800
C22 H22B 0.9800
C22 H22C 0.9800
C23 H23A 0.9800
C23 H23B 0.9800
C23 H23C 0.9800
C24 C29 1.403(3)
C24 C25 1.412(3)
C25 C26 1.398(3)
C25 C30 1.503(3)
C26 C27 1.381(3)
C26 H26 0.9500
C27 C28 1.388(3)
C27 C31 1.509(3)
C28 C29 1.391(3)
C28 H28 0.9500
C29 C32 1.512(3)
C30 H30A 0.9800
C30 H30B 0.9800
C30 H30C 0.9800
C31 H31A 0.9800
C31 H31B 0.9800
C31 H31C 0.9800
C32 H32A 0.9800
C32 H32B 0.9800
C32 H32C 0.9800

loop_
_geom_torsion_atom_site_label_1
_geom_torsion_atom_site_label_2
_geom_torsion_atom_site_label_3
_geom_torsion_atom_site_label_4
_geom_torsion
C13 Si1 O1 C10 5.8(2)
C12 Si1 O1 C10 126.20(18)
C11 Si1 O1 C10 -115.12(18)
C23 Si2 O2 C20 -95.07(17)
C22 Si2 O2 C20 146.19(17)
C21 Si2 O2 C20 25.69(19)
C10 P1 C1 C6 121.17(17)
C10 P1 C1 C2 -68.49(19)
C6 C1 C2 C3 -1.6(3)
P1 C1 C2 C3 -171.80(16)
C6 C1 C2 C7 177.4(2)
P1 C1 C2 C7 7.1(3)
C1 C2 C3 C4 1.1(3)
C7 C2 C3 C4 -177.8(2)
C2 C3 C4 C5 -0.1(3)
C2 C3 C4 C8 179.4(2)
C3 C4 C5 C6 -0.5(3)
C8 C4 C5 C6 180.0(2)
C4 C5 C6 C1 0.1(3)
C4 C5 C6 C9 179.9(2)
C2 C1 C6 C5 1.0(3)
P1 C1 C6 C5 171.65(16)
C2 C1 C6 C9 -178.9(2)
P1 C1 C6 C9 -8.2(3)
Si1 O1 C10 C14 99.4(2)
Si1 O1 C10 P1 -84.6(2)
C1 P1 C10 O1 3.2(2)
C1 P1 C10 C14 179.09(16)
O1 C10 C14 C19 15.3(3)
P1 C10 C14 C19 -161.02(17)
O1 C10 C14 C15 -166.79(19)
P1 C10 C14 C15 16.9(3)
C19 C14 C15 C16 0.9(3)
C10 C14 C15 C16 -177.1(2)
C14 C15 C16 C17 -0.9(4)
C15 C16 C17 C18 0.8(3)
C15 C16 C17 C20 -177.6(2)
C16 C17 C18 C19 -0.6(3)
C20 C17 C18 C19 177.8(2)
C17 C18 C19 C14 0.6(3)
C15 C14 C19 C18 -0.7(3)
C10 C14 C19 C18 177.3(2)
Si2 O2 C20 C17 -84.2(2)
Si2 O2 C20 P2 101.69(19)
C18 C17 C20 O2 157.5(2)
C16 C17 C20 O2 -24.2(3)
C18 C17 C20 P2 -28.1(3)
C16 C17 C20 P2 150.24(18)
C24 P2 C20 O2 -2.4(2)
C24 P2 C20 C17 -176.24(17)
C20 P2 C24 C29 -115.65(18)
C20 P2 C24 C25 71.14(19)
C29 C24 C25 C26 2.3(3)
P2 C24 C25 C26 175.47(16)
C29 C24 C25 C30 -177.1(2)
P2 C24 C25 C30 -3.9(3)
C24 C25 C26 C27 -0.6(3)
C30 C25 C26 C27 178.8(2)
C25 C26 C27 C28 -1.2(3)
C25 C26 C27 C31 179.3(2)
C26 C27 C28 C29 1.4(3)
C31 C27 C28 C29 -179.1(2)
C27 C28 C29 C24 0.2(3)
C27 C28 C29 C32 179.2(2)
C25 C24 C29 C28 -2.1(3)
P2 C24 C29 C28 -175.38(17)
C25 C24 C29 C32 179.0(2)
P2 C24 C29 C32 5.7(3)
